data_4021219
loop_
_publ_author_name
'Hiroto Nakano'
'Kouichi Takahashi'
'Yuko Okuyama'
'Chieko Senoo'
'Natsumi Tsugawa'
'Yuichiro Suzuki'
'Reiko Fujita'
'Kazuo Sasaki'
'Chizuko Kabuto'

_publ_section_title
;
 Chiral Phosphinooxazolidine Ligands for Palladium- and
 Platinum-Catalyzed Asymmetric Diels-Alder Reactions
;
_journal_name_full 'Journal of Organic Chemistry'
_journal_page_first 7092
_journal_page_last 7100
_journal_paper_doi 10.1021/jo049375j
_journal_volume 69
_journal_year 2004
_chemical_formula_sum 'C37 H33 Cl5 N O P Pt'
_chemical_formula_weight 911.00
_space_group_IT_number 19
_symmetry_cell_setting orthorhombic
_symmetry_Int_Tables_number 19
_symmetry_space_group_name_Hall 'P 2ac 2ab'
_symmetry_space_group_name_H-M 'P 21 21 21'
_cell_angle_alpha 90
_cell_angle_beta 90
_cell_angle_gamma 90
_cell_formula_units_Z 4
_cell_length_a 11.253(2)
_cell_length_b 14.021(2)
_cell_length_c 22.776(3)
_cell_measurement_temperature 173.2
_cell_volume 3593.8(9)
_exptl_crystal_density_diffrn 1.684
_cod_original_formula_sum 'C37 H33 Cl5 N O P Pt '
_cod_database_code 4021219

loop_
_symmetry_equiv_pos_as_xyz
x,y,z
1/2-x,-y,1/2+z
1/2+x,1/2-y,-z
-x,1/2+y,1/2-z

loop_
_atom_site_label
_atom_site_type_symbol
_atom_site_fract_x
_atom_site_fract_y
_atom_site_fract_z
_atom_site_U_iso_or_equiv
_atom_site_adp_type
_atom_site_occupancy
_atom_site_calc_flag
_atom_site_refinement_flags
_atom_site_disorder_assembly
_atom_site_disorder_group
Pt(1) Pt -0.14523(1) -0.07016(1) -0.052625(8) 0.01608(3) Uani 1.00 d . . .
Cl(1) Cl -0.32178(10) 0.00323(9) -0.07629(6) 0.0252(3) Uani 1.00 d . . .
Cl(2) Cl -0.2334(1) -0.11900(9) 0.03757(6) 0.0260(3) Uani 1.00 d . . .
Cl(51) Cl -0.4293(3) -0.4147(3) -0.2316(1) 0.118(1) Uani 1.00 d . . .
Cl(52) Cl -0.3879(2) -0.4581(2) -0.3544(1) 0.0782(8) Uani 1.00 d . . .
Cl(53) Cl -0.5556(2) -0.3125(2) -0.32017(9) 0.0650(6) Uani 1.00 d . . .
P(1) P -0.0751(1) -0.02549(9) -0.13864(6) 0.0178(3) Uani 1.00 d . . .
O(1) O 0.1501(3) -0.0225(2) -0.0462(1) 0.0184(7) Uani 1.00 d . . .
N(1) N 0.0121(3) -0.1374(3) -0.0244(2) 0.0158(8) Uani 1.00 d . . .
C(1) C 0.1259(4) -0.1188(3) -0.0579(2) 0.0167(9) Uani 1.00 d . . .
C(2) C -0.0052(4) -0.2432(3) -0.0161(2) 0.021(1) Uani 1.00 d . . .
C(3) C 0.0269(5) -0.2648(4) 0.0466(3) 0.026(1) Uani 1.00 d . . .
C(4) C 0.1076(5) -0.1827(4) 0.0658(2) 0.022(1) Uani 1.00 d . . .
C(5) C 0.0525(4) -0.0967(3) 0.0343(2) 0.018(1) Uani 1.00 d . . .
C(6) C 0.1324(5) -0.0098(3) 0.0170(2) 0.0171(9) Uani 1.00 d . . .
C(7) C 0.1273(4) -0.1386(3) -0.1227(2) 0.018(1) Uani 1.00 d . . .
C(8) C 0.2188(5) -0.1979(4) -0.1427(2) 0.026(1) Uani 1.00 d . . .
C(9) C 0.2323(5) -0.2181(4) -0.2015(2) 0.031(1) Uani 1.00 d . . .
C(10) C 0.1530(6) -0.1813(4) -0.2415(2) 0.036(1) Uani 1.00 d . . .
C(11) C 0.0604(5) -0.1236(4) -0.2224(2) 0.029(1) Uani 1.00 d . . .
C(12) C 0.0468(4) -0.1011(3) -0.1634(2) 0.020(1) Uani 1.00 d . . .
C(13) C 0.2501(4) -0.0131(3) 0.0498(3) 0.0205(10) Uani 1.00 d . . .
C(14) C 0.3589(5) -0.0231(3) 0.0208(2) 0.023(1) Uani 1.00 d . . .
C(15) C 0.4637(4) -0.0274(4) 0.0530(4) 0.032(1) Uani 1.00 d . . .
C(16) C 0.4616(5) -0.0252(4) 0.1124(3) 0.038(1) Uani 1.00 d . . .
C(17) C 0.3555(7) -0.0142(4) 0.1423(3) 0.037(1) Uani 1.00 d . . .
C(18) C 0.2499(5) -0.0063(5) 0.1104(3) 0.031(1) Uani 1.00 d . . .
C(19) C 0.0765(4) 0.0885(3) 0.0244(2) 0.021(1) Uani 1.00 d . . .
C(20) C -0.0379(5) 0.1055(4) 0.0451(3) 0.027(1) Uani 1.00 d . . .
C(21) C -0.0803(5) 0.1988(4) 0.0506(3) 0.034(1) Uani 1.00 d . . .
C(22) C -0.0105(6) 0.2748(4) 0.0357(3) 0.036(1) Uani 1.00 d . . .
C(23) C 0.1041(6) 0.2598(4) 0.0147(3) 0.037(1) Uani 1.00 d . . .
C(24) C 0.1466(6) 0.1673(3) 0.0094(2) 0.029(1) Uani 1.00 d . . .
C(25) C -0.1810(4) -0.0375(4) -0.1990(2) 0.024(1) Uani 1.00 d . . .
C(26) C -0.2535(5) -0.1176(4) -0.1999(3) 0.031(1) Uani 1.00 d . . .
C(27) C -0.3288(6) -0.1336(5) -0.2476(3) 0.043(2) Uani 1.00 d . . .
C(28) C -0.3294(5) -0.0703(6) -0.2941(3) 0.044(2) Uani 1.00 d . . .
C(29) C -0.2582(6) 0.0081(6) -0.2929(3) 0.040(2) Uani 1.00 d . . .
C(30) C -0.1840(5) 0.0262(5) -0.2456(3) 0.032(1) Uani 1.00 d . . .
C(31) C -0.0205(5) 0.0965(3) -0.1411(2) 0.022(1) Uani 1.00 d . . .
C(32) C 0.0868(5) 0.1179(4) -0.1689(3) 0.033(1) Uani 1.00 d . . .
C(33) C 0.1288(6) 0.2122(4) -0.1679(3) 0.044(2) Uani 1.00 d . . .
C(34) C 0.0634(6) 0.2821(4) -0.1417(3) 0.038(2) Uani 1.00 d . . .
C(35) C -0.0425(6) 0.2608(4) -0.1141(3) 0.032(1) Uani 1.00 d . . .
C(36) C -0.0851(5) 0.1675(4) -0.1138(3) 0.028(1) Uani 1.00 d . . .
C(51) C -0.4924(7) -0.4224(7) -0.3013(3) 0.060(2) Uani 1.00 d . . .
H(1) H 0.188(4) -0.158(4) -0.041(2) 0.017(10) Uiso 1.00 calc . . .
H(2) H 0.047(5) -0.273(4) -0.045(3) 0.04(1) Uiso 1.00 calc . . .
H(3) H -0.090(5) -0.259(4) -0.025(2) 0.03(1) Uiso 1.00 calc . . .
H(4) H 0.061(6) -0.316(5) 0.046(3) 0.04(1) Uiso 1.00 calc . . .
H(5) H -0.043(5) -0.268(4) 0.075(3) 0.03(1) Uiso 1.00 calc . . .
H(6) H 0.106(5) -0.175(4) 0.111(3) 0.03(1) Uiso 1.00 calc . . .
H(7) H 0.188(4) -0.195(3) 0.048(3) 0.015(10) Uiso 1.00 calc . . .
H(8) H -0.015(4) -0.079(4) 0.054(2) 0.014(9) Uiso 1.00 calc . . .
H(9) H 0.268(6) -0.222(4) -0.113(3) 0.03(1) Uiso 1.00 calc . . .
H(10) H 0.296(5) -0.259(4) -0.216(2) 0.02(1) Uiso 1.00 calc . . .
H(11) H 0.168(5) -0.194(4) -0.283(3) 0.03(1) Uiso 1.00 calc . . .
H(12) H 0.014(5) -0.107(4) -0.250(3) 0.02(1) Uiso 1.00 calc . . .
H(13) H 0.356(6) -0.025(4) -0.019(2) 0.022(10) Uiso 1.00 calc . . .
H(14) H 0.527(5) -0.025(4) 0.033(2) 0.02(1) Uiso 1.00 calc . . .
H(15) H 0.536(7) -0.036(5) 0.132(3) 0.06(1) Uiso 1.00 calc . . .
H(16) H 0.348(6) -0.013(4) 0.185(3) 0.03(1) Uiso 1.00 calc . . .
H(17) H 0.181(5) 0.002(4) 0.133(2) 0.02(1) Uiso 1.00 calc . . .
H(18) H -0.087(4) 0.052(4) 0.051(3) 0.022(10) Uiso 1.00 calc . . .
H(19) H -0.158(7) 0.208(5) 0.073(3) 0.05(1) Uiso 1.00 calc . . .
H(20) H -0.033(8) 0.343(7) 0.037(4) 0.10(2) Uiso 1.00 calc . . .
H(21) H 0.150(7) 0.311(5) 0.005(3) 0.04(1) Uiso 1.00 calc . . .
H(22) H 0.223(7) 0.153(5) -0.008(3) 0.05(1) Uiso 1.00 calc . . .
H(23) H -0.258(6) -0.150(5) -0.164(3) 0.04(1) Uiso 1.00 calc . . .
H(24) H -0.382(6) -0.180(5) -0.250(3) 0.04(1) Uiso 1.00 calc . . .
H(25) H -0.377(5) -0.083(5) -0.329(3) 0.04(1) Uiso 1.00 calc . . .
H(26) H -0.253(7) 0.038(5) -0.320(3) 0.05(1) Uiso 1.00 calc . . .
H(27) H -0.138(6) 0.079(5) -0.245(2) 0.03(1) Uiso 1.00 calc . . .
H(28) H 0.129(6) 0.065(5) -0.190(2) 0.04(1) Uiso 1.00 calc . . .
H(29) H 0.204(7) 0.225(6) -0.196(4) 0.07(1) Uiso 1.00 calc . . .
H(30) H 0.092(6) 0.344(5) -0.142(3) 0.05(1) Uiso 1.00 calc . . .
H(31) H -0.082(6) 0.309(5) -0.098(3) 0.04(1) Uiso 1.00 calc . . .
H(32) H -0.155(6) 0.155(4) -0.098(3) 0.04(1) Uiso 1.00 calc . . .
H(51) H -0.548(7) -0.458(6) -0.295(4) 0.07(1) Uiso 1.00 calc . . .

loop_
_atom_site_aniso_label
_atom_site_aniso_U_11
_atom_site_aniso_U_22
_atom_site_aniso_U_33
_atom_site_aniso_U_12
_atom_site_aniso_U_13
_atom_site_aniso_U_23
Pt(1) 0.01296(6) 0.01376(6) 0.02152(7) 0.00015(7) -0.00018(8) 0.00192(8)
Cl(1) 0.0173(5) 0.0248(6) 0.0336(6) 0.0067(4) -0.0009(4) 0.0050(5)
Cl(2) 0.0152(5) 0.0322(6) 0.0307(7) -0.0001(5) 0.0038(4) 0.0095(5)
Cl(51) 0.134(2) 0.166(3) 0.056(1) -0.085(2) -0.050(1) 0.041(2)
Cl(52) 0.048(1) 0.101(2) 0.086(2) 0.006(1) -0.0160(10) -0.005(1)
Cl(53) 0.081(1) 0.064(1) 0.050(1) -0.017(1) 0.010(1) -0.0112(9)
P(1) 0.0175(6) 0.0156(5) 0.0204(6) 0.0016(5) -0.0017(5) 0.0009(5)
O(1) 0.021(1) 0.017(1) 0.018(1) -0.003(1) 0.001(2) -0.001(1)
N(1) 0.013(2) 0.013(2) 0.021(2) 0.002(1) 0.000(1) 0.004(1)
C(1) 0.013(2) 0.017(2) 0.020(2) 0.001(2) 0.002(2) 0.002(2)
C(2) 0.017(2) 0.011(2) 0.035(2) 0.002(2) 0.000(2) 0.000(2)
C(3) 0.025(2) 0.019(2) 0.035(2) 0.000(2) 0.005(2) 0.005(2)
C(4) 0.023(2) 0.020(2) 0.025(3) 0.002(2) -0.001(2) 0.006(2)
C(5) 0.015(2) 0.018(2) 0.019(2) -0.001(2) 0.000(2) -0.001(1)
C(6) 0.017(2) 0.017(2) 0.017(2) -0.002(2) 0.002(2) 0.000(2)
C(7) 0.017(2) 0.018(2) 0.020(2) -0.002(2) 0.002(2) 0.000(2)
C(8) 0.021(2) 0.029(3) 0.028(2) 0.008(2) -0.001(2) -0.001(2)
C(9) 0.031(3) 0.031(3) 0.032(2) 0.013(2) 0.004(2) -0.006(2)
C(10) 0.038(3) 0.044(3) 0.026(3) 0.013(3) 0.002(2) -0.007(2)
C(11) 0.030(3) 0.035(3) 0.022(2) 0.008(2) -0.003(2) 0.001(2)
C(12) 0.018(2) 0.018(2) 0.023(2) 0.000(1) -0.001(2) 0.001(2)
C(13) 0.017(2) 0.018(2) 0.027(2) -0.003(2) -0.004(2) 0.003(2)
C(14) 0.019(2) 0.019(2) 0.032(3) -0.004(2) 0.003(2) -0.002(2)
C(15) 0.017(2) 0.021(2) 0.058(3) 0.000(2) -0.008(3) -0.006(3)
C(16) 0.028(3) 0.028(3) 0.057(3) -0.001(2) -0.022(2) -0.003(3)
C(17) 0.041(2) 0.040(3) 0.031(3) -0.003(3) -0.017(2) -0.001(2)
C(18) 0.027(3) 0.038(3) 0.027(2) -0.003(2) -0.001(2) -0.004(2)
C(19) 0.022(2) 0.018(2) 0.021(2) -0.001(2) -0.002(2) -0.001(2)
C(20) 0.025(2) 0.024(2) 0.032(3) 0.001(2) 0.002(2) 0.000(2)
C(21) 0.035(3) 0.028(2) 0.039(3) 0.010(2) 0.001(3) -0.006(3)
C(22) 0.057(3) 0.018(2) 0.033(3) 0.006(2) -0.011(2) -0.002(2)
C(23) 0.053(3) 0.019(2) 0.040(4) -0.006(2) -0.004(3) 0.003(2)
C(24) 0.028(3) 0.020(2) 0.038(3) -0.004(2) -0.002(3) 0.005(2)
C(25) 0.021(2) 0.026(2) 0.023(2) 0.007(2) -0.004(2) -0.003(2)
C(26) 0.030(3) 0.029(3) 0.035(3) 0.001(2) -0.004(2) -0.006(2)
C(27) 0.037(4) 0.045(4) 0.047(3) 0.000(3) -0.015(3) -0.020(2)
C(28) 0.036(3) 0.058(3) 0.037(3) 0.016(3) -0.014(2) -0.020(3)
C(29) 0.036(3) 0.058(4) 0.024(3) 0.015(2) -0.006(2) 0.002(3)
C(30) 0.028(3) 0.041(3) 0.026(3) 0.007(2) -0.002(2) 0.004(2)
C(31) 0.025(2) 0.018(2) 0.023(2) -0.002(2) 0.001(2) 0.003(2)
C(32) 0.026(3) 0.025(2) 0.049(4) -0.005(2) 0.009(2) 0.007(3)
C(33) 0.035(4) 0.029(2) 0.069(4) -0.012(2) 0.008(3) 0.010(3)
C(34) 0.046(3) 0.021(3) 0.047(4) -0.012(2) -0.008(2) 0.011(2)
C(35) 0.048(3) 0.019(2) 0.030(3) 0.002(2) -0.004(2) 0.002(2)
C(36) 0.030(3) 0.021(2) 0.032(3) 0.001(2) -0.001(2) 0.000(2)
C(51) 0.058(4) 0.071(4) 0.051(3) -0.039(3) -0.013(2) 0.018(4)

loop_
_geom_bond_atom_site_label_1
_geom_bond_atom_site_label_2
_geom_bond_distance
_geom_bond_site_symmetry_1
_geom_bond_site_symmetry_2
_geom_bond_publ_flag
Pt(1) Cl(1) 2.302(1) . . yes
Pt(1) Cl(2) 2.382(1) . . yes
Pt(1) P(1) 2.203(1) . . yes
Pt(1) N(1) 2.107(4) . . yes
Cl(51) C(51) 1.744(7) . . yes
Cl(52) C(51) 1.758(9) . . yes
Cl(53) C(51) 1.751(10) . . yes
P(1) C(12) 1.823(5) . . yes
P(1) C(25) 1.828(5) . . yes
P(1) C(31) 1.818(5) . . yes
O(1) C(1) 1.402(5) . . yes
O(1) C(6) 1.463(5) . . yes
N(1) C(1) 1.513(5) . . yes
N(1) C(2) 1.508(6) . . yes
N(1) C(5) 1.523(6) . . yes
C(1) C(7) 1.504(6) . . yes
C(2) C(3) 1.505(8) . . yes
C(3) C(4) 1.530(7) . . yes
C(4) C(5) 1.534(6) . . yes
C(5) C(6) 1.564(6) . . yes
C(6) C(13) 1.521(6) . . yes
C(6) C(19) 1.524(6) . . yes
C(7) C(8) 1.399(6) . . yes
C(7) C(12) 1.398(6) . . yes
C(8) C(9) 1.377(7) . . yes
C(9) C(10) 1.376(8) . . yes
C(10) C(11) 1.388(8) . . yes
C(11) C(12) 1.389(7) . . yes
C(13) C(14) 1.398(7) . . yes
C(13) C(18) 1.386(8) . . yes
C(14) C(15) 1.391(7) . . yes
C(15) C(16) 1.353(10) . . yes
C(16) C(17) 1.384(9) . . yes
C(17) C(18) 1.397(8) . . yes
C(19) C(20) 1.393(6) . . yes
C(19) C(24) 1.400(7) . . yes
C(20) C(21) 1.398(7) . . yes
C(21) C(22) 1.367(8) . . yes
C(22) C(23) 1.391(9) . . yes
C(23) C(24) 1.388(7) . . yes
C(25) C(26) 1.388(7) . . yes
C(25) C(30) 1.388(7) . . yes
C(26) C(27) 1.397(8) . . yes
C(27) C(28) 1.381(10) . . yes
C(28) C(29) 1.36(1) . . yes
C(29) C(30) 1.387(8) . . yes
C(31) C(32) 1.396(7) . . yes
C(31) C(36) 1.382(7) . . yes
C(32) C(33) 1.405(7) . . yes
C(33) C(34) 1.364(9) . . yes
C(34) C(35) 1.379(9) . . yes
C(35) C(36) 1.393(7) . . yes
C(1) H(1) 0.96(5) . . no
C(2) H(2) 0.98(6) . . no
C(2) H(3) 1.00(5) . . no
C(3) H(4) 0.82(6) . . no
C(3) H(5) 1.02(6) . . no
C(4) H(6) 1.04(5) . . no
C(4) H(7) 1.01(5) . . no
C(5) H(8) 0.91(4) . . no
C(8) H(9) 0.93(6) . . no
C(9) H(10) 0.98(5) . . no
C(10) H(11) 0.98(5) . . no
C(11) H(12) 0.85(6) . . no
C(14) H(13) 0.91(5) . . no
C(15) H(14) 0.84(5) . . no
C(16) H(15) 0.96(7) . . no
C(17) H(16) 0.97(5) . . no
C(18) H(17) 0.94(5) . . no
C(20) H(18) 0.93(5) . . no
C(21) H(19) 1.01(7) . . no
C(22) H(20) 0.99(9) . . no
C(23) H(21) 0.91(7) . . no
C(24) H(22) 0.97(7) . . no
C(26) H(23) 0.94(7) . . no
C(27) H(24) 0.89(6) . . no
C(28) H(25) 0.97(6) . . no
C(29) H(26) 0.74(7) . . no
C(30) H(27) 0.90(6) . . no
C(32) H(28) 1.01(6) . . no
C(33) H(29) 1.07(8) . . no
C(34) H(30) 0.93(7) . . no
C(35) H(31) 0.89(6) . . no
C(36) H(32) 0.88(7) . . no
C(51) H(51) 0.81(8) . . no
